data_1539832
loop_
_publ_author_name
'Duraj, R.'
'Duraj, M.'
'Szytula, A.'

_publ_section_title
;
 Pressure effect on the magnetic transition temperature of Sm1-x Ndx Mn2
 Ge2
;
_journal_name_full 'Journal of Magnetism and Magnetic Materials'
_journal_page_first 67
_journal_page_last 70
_journal_volume 132
_journal_year 1994
_chemical_formula_sum 'Ge4 Mn4 Nd Sm'
_chemical_name_systematic 'Mn4 Nd Sm Ge4'
_space_group_IT_number 139
_symmetry_space_group_name_Hall '-I 4 2'
_symmetry_space_group_name_H-M 'I 4/m m m'
_cell_angle_alpha 90
_cell_angle_beta 90
_cell_angle_gamma 90
_cell_formula_units_Z 1
_cell_length_a 4.084
_cell_length_b 4.084
_cell_length_c 10.93
_cell_volume 182.302
_citation_journal_id_ASTM JMMMDC
_cod_data_source_file Duraj_JMMMDC_1994_1052.cif
_cod_data_source_block Ge4Mn4Nd1Sm1
_cod_original_cell_volume 182.3021
_cod_original_formula_sum 'Ge4 Mn4 Nd1 Sm1'
_cod_database_code 1539832

loop_
_symmetry_equiv_pos_as_xyz
x,y,z
-y,x,z
-x,-y,z
y,-x,z
x,-y,-z
y,x,-z
-x,y,-z
-y,-x,-z
-x,-y,-z
y,-x,-z
x,y,-z
-y,x,-z
-x,y,z
-y,-x,z
x,-y,z
y,x,z
x+1/2,y+1/2,z+1/2
-y+1/2,x+1/2,z+1/2
-x+1/2,-y+1/2,z+1/2
y+1/2,-x+1/2,z+1/2
x+1/2,-y+1/2,-z+1/2
y+1/2,x+1/2,-z+1/2
-x+1/2,y+1/2,-z+1/2
-y+1/2,-x+1/2,-z+1/2
-x+1/2,-y+1/2,-z+1/2
y+1/2,-x+1/2,-z+1/2
x+1/2,y+1/2,-z+1/2
-y+1/2,x+1/2,-z+1/2
-x+1/2,y+1/2,z+1/2
-y+1/2,-x+1/2,z+1/2
x+1/2,-y+1/2,z+1/2
y+1/2,x+1/2,z+1/2

loop_
_atom_site_label
_atom_site_type_symbol
_atom_site_fract_x
_atom_site_fract_y
_atom_site_fract_z
_atom_site_occupancy
_atom_site_U_iso_or_equiv
Sm1 Sm 0 0 0 0.5 0.0
Nd1 Nd 0 0 0 0.5 0.0
Ge1 Ge 0 0 0.385 1 0.0
Mn1 Mn 0 0.5 0.25 1 0.0
